data_4339809
loop_
_publ_author_name
'Zhou, Lei'
'Powell, Douglas'
'Nicholas, Kenneth M.'

_publ_section_title
;
 Tripodal bis(imidazole) thioether copper(I) complexes: mimics of the
 Cu(M) site of copper hydroxylase enzymes.
;
_journal_issue 19
_journal_name_full 'Inorganic chemistry'
_journal_page_first 7789
_journal_page_last 7799
_journal_paper_doi 10.1021/ic700447k
_journal_volume 46
_journal_year 2007
_chemical_formula_moiety
; 
 [(C82 H88 Cu2 N8 O4 S2), 2(C F3 O3 S)]0.57, 
 [(C82 H86 Cu2 N8 O4 S2), 2(C F3 O3 S), 2(H2 O)]0.43, 
 1.21(C H2 Cl2) 
;
_chemical_formula_sum 'C85.21 H91.28 Cl2.42 Cu2 F6 N8 O10.86 S4'
_chemical_formula_weight 1856.37
_chemical_name_systematic
; 
 ? 
;
_space_group_IT_number 15
_symmetry_cell_setting monoclinic
_symmetry_space_group_name_Hall '-C 2yc'
_symmetry_space_group_name_H-M 'C 1 2/c 1'
_atom_sites_solution_hydrogens geom
_atom_sites_solution_primary direct
_atom_sites_solution_secondary difmap
_audit_creation_method SHELXL-97
_cell_angle_alpha 90.00
_cell_angle_beta 115.373(5)
_cell_angle_gamma 90.00
_cell_formula_units_Z 4
_cell_length_a 34.148(6)
_cell_length_b 12.362(2)
_cell_length_c 25.611(4)
_cell_measurement_reflns_used 5251
_cell_measurement_temperature 100(2)
_cell_measurement_theta_max 25.86
_cell_measurement_theta_min 2.40
_cell_volume 9768(3)
_computing_cell_refinement 'Bruker SMART'
_computing_data_collection 'Bruker SMART'
_computing_data_reduction 'Bruker SAINT'
_computing_molecular_graphics 'SHELXTL (Sheldrick, 2000)'
_computing_publication_material 'SHELXTL (Sheldrick, 2000)'
_computing_structure_refinement 'SHELXTL (Sheldrick, 2000)'
_computing_structure_solution 'SHELXTL (Sheldrick, 2000)'
_diffrn_ambient_temperature 100(2)
_diffrn_measured_fraction_theta_full 0.995
_diffrn_measured_fraction_theta_max 0.995
_diffrn_measurement_device_type 'CCD Bruker APEX'
_diffrn_measurement_method '\w scans'
_diffrn_radiation_monochromator graphite
_diffrn_radiation_source 'fine-focus sealed tube'
_diffrn_radiation_type MoK\a
_diffrn_radiation_wavelength 0.71073
_diffrn_reflns_av_R_equivalents 0.0377
_diffrn_reflns_av_sigmaI/netI 0.0432
_diffrn_reflns_limit_h_max 42
_diffrn_reflns_limit_h_min -33
_diffrn_reflns_limit_k_max 15
_diffrn_reflns_limit_k_min -15
_diffrn_reflns_limit_l_max 31
_diffrn_reflns_limit_l_min -31
_diffrn_reflns_number 30476
_diffrn_reflns_theta_full 26.00
_diffrn_reflns_theta_max 26.00
_diffrn_reflns_theta_min 1.69
_diffrn_standards_number 0
_exptl_absorpt_coefficient_mu 0.655
_exptl_absorpt_correction_T_max 0.9434
_exptl_absorpt_correction_T_min 0.7844
_exptl_absorpt_correction_type multi-scan
_exptl_absorpt_process_details 'SADABS (Sheldrick, 2002)'
_exptl_crystal_colour brown
_exptl_crystal_density_diffrn 1.262
_exptl_crystal_density_method 'not measured'
_exptl_crystal_description prism
_exptl_crystal_F_000 3850
_exptl_crystal_size_max 0.39
_exptl_crystal_size_mid 0.10
_exptl_crystal_size_min 0.09
_refine_diff_density_max 1.190
_refine_diff_density_min -0.925
_refine_diff_density_rms 0.133
_refine_ls_extinction_method none
_refine_ls_goodness_of_fit_ref 1.106
_refine_ls_hydrogen_treatment constr
_refine_ls_matrix_type full
_refine_ls_number_parameters 621
_refine_ls_number_reflns 9559
_refine_ls_number_restraints 159
_refine_ls_restrained_S_all 1.097
_refine_ls_R_factor_all 0.1268
_refine_ls_R_factor_gt 0.0990
_refine_ls_shift/su_max 0.000
_refine_ls_shift/su_mean 0.000
_refine_ls_structure_factor_coef Fsqd
_refine_ls_weighting_details 'calc w=1/[\s^2^(Fo^2^)+(0.1540P)^2^+68.0000P] where P=(Fo^2^+2Fc^2^)/3'
_refine_ls_weighting_scheme calc
_refine_ls_wR_factor_gt 0.2842
_refine_ls_wR_factor_ref 0.3039
_reflns_number_gt 6858
_reflns_number_total 9559
_reflns_threshold_expression I>2\s(I)
_cod_data_source_file ic700447k-file001.cif
_cod_data_source_block 06201
_cod_depositor_comments
;
The following automatic conversions were performed:

'_symmetry_cell_setting' value 'Monoclinic' changed to 'monoclinic'
according to
/usr/data/users/saulius/automatic-downloads/retrospective/ACS/lib/dictionaries/cif_core.dic
dictionary named 'cif_core.dic' version 2.4.2 from 2011-04-26.

Automatic conversion script
Id: cif_fix_values 2281 2013-09-26 08:29:07Z andrius 
;
_cod_original_sg_symbol_H-M 'C 2/c'
_cod_database_code 4339809

loop_
_symmetry_equiv_pos_as_xyz
'x, y, z'
'-x, y, -z+1/2'
'x+1/2, y+1/2, z'
'-x+1/2, y+1/2, -z+1/2'
'-x, -y, -z'
'x, -y, z-1/2'
'-x+1/2, -y+1/2, -z'
'x+1/2, -y+1/2, z-1/2'

loop_
_atom_site_label
_atom_site_type_symbol
_atom_site_fract_x
_atom_site_fract_y
_atom_site_fract_z
_atom_site_U_iso_or_equiv
_atom_site_adp_type
_atom_site_occupancy
_atom_site_symmetry_multiplicity
_atom_site_calc_flag
_atom_site_refinement_flags
_atom_site_disorder_assembly
_atom_site_disorder_group
Cu1 Cu 0.04317(2) 0.45408(7) 0.04071(3) 0.0418(3) Uani 1 1 d . . .
N1 N 0.08902(14) 0.4917(4) 0.1146(2) 0.0370(11) Uani 1 1 d . . .
O1 O -0.00459(14) 0.4233(6) -0.0308(2) 0.0741(19) Uani 1 1 d . . .
C2 C 0.0841(2) 0.5414(6) 0.1593(3) 0.0432(15) Uani 1 1 d . . .
C3 C 0.12335(18) 0.5873(5) 0.1954(2) 0.0373(13) Uani 1 1 d . . .
N4 N 0.15182(15) 0.5602(4) 0.1721(2) 0.0364(11) Uani 1 1 d . . .
C5 C 0.13028(17) 0.5016(5) 0.1244(2) 0.0342(12) Uani 1 1 d . A .
C6 C 0.19800(19) 0.5934(6) 0.2012(3) 0.0429(14) Uani 1 1 d . . .
H6A H 0.2006 0.6701 0.1936 0.064 Uiso 1 1 d R . .
H6B H 0.2150 0.5500 0.1864 0.064 Uiso 1 1 d R . .
H6C H 0.2089 0.5820 0.2430 0.064 Uiso 1 1 d R . .
N7 N 0.07992(14) 0.3429(4) 0.0337(2) 0.0355(11) Uani 1 1 d . . .
C8 C 0.06708(18) 0.2490(5) 0.0023(3) 0.0402(14) Uani 1 1 d . A .
C9 C 0.10268(18) 0.2000(5) 0.0015(3) 0.0387(13) Uani 1 1 d . . .
N10 N 0.13780(14) 0.2664(4) 0.0333(2) 0.0330(10) Uani 1 1 d . A .
C11 C 0.12306(17) 0.3523(5) 0.0521(2) 0.0335(12) Uani 1 1 d . A .
C12 C 0.18177(17) 0.2347(5) 0.0429(3) 0.0380(13) Uani 1 1 d . . .
H12A H 0.1826 0.2227 0.0056 0.057 Uiso 1 1 d R A .
H12B H 0.1898 0.1679 0.0656 0.057 Uiso 1 1 d R . .
H12C H 0.2022 0.2923 0.0639 0.057 Uiso 1 1 d R . .
C13 C 0.0427(2) 0.5385(8) 0.1637(3) 0.059(2) Uani 1 1 d . . .
C14 C 0.0202(3) 0.4416(9) 0.1539(4) 0.074(3) Uani 1 1 d . . .
H14 H 0.0327 0.3783 0.1464 0.088 Uiso 1 1 calc R . .
C15 C -0.0195(3) 0.4345(12) 0.1546(4) 0.100(4) Uani 1 1 d . . .
H15 H -0.0348 0.3680 0.1474 0.120 Uiso 1 1 calc R . .
C16 C -0.0365(3) 0.5295(17) 0.1664(5) 0.125(6) Uani 1 1 d . . .
H16 H -0.0644 0.5272 0.1664 0.149 Uiso 1 1 calc R . .
C17 C -0.0150(3) 0.6231(13) 0.1776(4) 0.098(4) Uani 1 1 d . . .
H17 H -0.0275 0.6853 0.1863 0.118 Uiso 1 1 calc R . .
C18 C 0.0253(3) 0.6309(10) 0.1768(3) 0.078(3) Uani 1 1 d . . .
H18 H 0.0406 0.6975 0.1851 0.093 Uiso 1 1 calc R . .
C19 C 0.1355(2) 0.6513(6) 0.2493(3) 0.0459(16) Uani 1 1 d . . .
C20 C 0.1309(2) 0.6040(7) 0.2954(3) 0.059(2) Uani 1 1 d . . .
H20 H 0.1210 0.5315 0.2932 0.071 Uiso 1 1 calc R . .
C21 C 0.1413(3) 0.6658(8) 0.3452(3) 0.072(2) Uani 1 1 d . . .
H21 H 0.1368 0.6362 0.3765 0.086 Uiso 1 1 calc R . .
C22 C 0.1572(3) 0.7653(9) 0.3499(4) 0.079(3) Uani 1 1 d . . .
H22 H 0.1657 0.8041 0.3851 0.095 Uiso 1 1 calc R . .
C23 C 0.1615(3) 0.8129(7) 0.3034(4) 0.067(2) Uani 1 1 d . . .
H23 H 0.1719 0.8850 0.3062 0.081 Uiso 1 1 calc R . .
C24 C 0.1508(2) 0.7549(6) 0.2537(3) 0.0512(16) Uani 1 1 d . . .
H24 H 0.1539 0.7867 0.2220 0.061 Uiso 1 1 calc R . .
C25 C 0.0220(2) 0.2033(10) -0.0155(4) 0.055(6) Uani 0.568(9) 1 d PD A 1
C26 C 0.0031(3) 0.2029(10) 0.0227(4) 0.068(4) Uani 0.568(9) 1 d PD A 1
H26 H 0.0196 0.2233 0.0618 0.081 Uiso 0.568(9) 1 calc PR A 1
C27 C -0.0398(3) 0.1728(10) 0.0039(5) 0.072(4) Uani 0.568(9) 1 d PD A 1
H27 H -0.0527 0.1725 0.0302 0.087 Uiso 0.568(9) 1 calc PR A 1
C28 C -0.0638(3) 0.1432(10) -0.0531(5) 0.079(6) Uani 0.568(9) 1 d PD A 1
H28 H -0.0933 0.1225 -0.0660 0.094 Uiso 0.568(9) 1 calc PR A 1
C29 C -0.0449(3) 0.1436(10) -0.0912(4) 0.075(6) Uani 0.568(9) 1 d PD A 1
H29 H -0.0614 0.1232 -0.1304 0.090 Uiso 0.568(9) 1 calc PR A 1
C30 C -0.0020(3) 0.1736(9) -0.0724(4) 0.054(3) Uani 0.568(9) 1 d PD A 1
H30 H 0.0109 0.1738 -0.0987 0.065 Uiso 0.568(9) 1 calc PR A 1
C25' C 0.0207(3) 0.2204(9) -0.0285(6) 0.031(4) Uani 0.432(9) 1 d PD A 2
C26' C -0.0130(3) 0.2927(7) -0.0409(5) 0.037(3) Uani 0.432(9) 1 d PD A 2
C27' C -0.0554(3) 0.2571(8) -0.0683(5) 0.043(4) Uani 0.432(9) 1 d PD A 2
H27' H -0.0786 0.3068 -0.0768 0.052 Uiso 0.432(9) 1 calc PR A 2
C28' C -0.0641(3) 0.1495(9) -0.0834(6) 0.058(6) Uani 0.432(9) 1 d PD A 2
H28' H -0.0933 0.1251 -0.1022 0.069 Uiso 0.432(9) 1 calc PR A 2
C29' C -0.0304(4) 0.0771(8) -0.0709(6) 0.068(6) Uani 0.432(9) 1 d PD A 2
H29' H -0.0364 0.0031 -0.0812 0.082 Uiso 0.432(9) 1 calc PR A 2
C30' C 0.0120(3) 0.1128(8) -0.0434(6) 0.050(4) Uani 0.432(9) 1 d PD A 2
H30' H 0.0351 0.0631 -0.0348 0.060 Uiso 0.432(9) 1 calc PR A 2
C31 C 0.1084(2) 0.1005(6) -0.0262(3) 0.0461(15) Uani 1 1 d . A .
C32 C 0.1277(3) 0.0102(7) 0.0070(5) 0.083(3) Uani 1 1 d . . .
H32 H 0.1363 0.0122 0.0475 0.100 Uiso 1 1 calc R A .
C33 C 0.1345(4) -0.0814(9) -0.0176(6) 0.101(4) Uani 1 1 d . A .
H33 H 0.1498 -0.1398 0.0067 0.121 Uiso 1 1 calc R . .
C34 C 0.1208(4) -0.0914(8) -0.0732(7) 0.094(3) Uani 1 1 d . . .
H34 H 0.1229 -0.1590 -0.0895 0.113 Uiso 1 1 calc R A .
C35 C 0.1033(4) -0.0039(10) -0.1081(5) 0.089(3) Uani 1 1 d . A .
H35 H 0.0958 -0.0088 -0.1482 0.107 Uiso 1 1 calc R . .
C36 C 0.0962(3) 0.0959(7) -0.0842(4) 0.071(2) Uani 1 1 d . . .
H36 H 0.0835 0.1566 -0.1083 0.085 Uiso 1 1 calc R A .
C37 C 0.19864(19) 0.3407(6) 0.1639(3) 0.0453(15) Uani 1 1 d . . .
H37A H 0.1862 0.3685 0.1893 0.068 Uiso 1 1 d R . .
H37B H 0.2296 0.3266 0.1866 0.068 Uiso 1 1 d R . .
H37C H 0.1839 0.2733 0.1458 0.068 Uiso 1 1 d R . .
O38 O 0.19285(11) 0.4207(3) 0.11874(18) 0.0366(9) Uani 1 1 d . A .
C39 C 0.14939(16) 0.4514(5) 0.0847(2) 0.0333(12) Uani 1 1 d . . .
C40 C 0.15102(18) 0.5389(5) 0.0402(3) 0.0356(13) Uani 1 1 d . A .
C41 C 0.10438(19) 0.5677(5) -0.0041(3) 0.0427(14) Uani 1 1 d . . .
H41A H 0.0866 0.5848 0.0163 0.064 Uiso 1 1 d R A .
H41B H 0.0917 0.5059 -0.0299 0.064 Uiso 1 1 d R . .
H41C H 0.1053 0.6305 -0.0269 0.064 Uiso 1 1 d R . .
C42 C 0.1733(2) 0.6426(5) 0.0696(3) 0.0443(14) Uani 1 1 d . . .
H42A H 0.1576 0.6749 0.0899 0.066 Uiso 1 1 d R A .
H42B H 0.1737 0.6934 0.0404 0.066 Uiso 1 1 d R . .
H42C H 0.2032 0.6268 0.0974 0.066 Uiso 1 1 d R . .
S43 S 0.17392(5) 0.48070(13) -0.00680(8) 0.0444(4) Uani 1 1 d . . .
C44 C 0.2327(2) 0.5075(6) 0.0177(4) 0.064(2) Uani 1 1 d . A .
C45 C 0.2407(3) 0.6256(6) 0.0075(4) 0.065(2) Uani 1 1 d . . .
H45A H 0.2213 0.6463 -0.0322 0.097 Uiso 1 1 d R A .
H45B H 0.2709 0.6343 0.0136 0.097 Uiso 1 1 d R . .
H45C H 0.2351 0.6720 0.0346 0.097 Uiso 1 1 d R . .
C46 C 0.2613(2) 0.4739(7) 0.0789(5) 0.086(3) Uani 1 1 d . . .
H46A H 0.2918 0.4785 0.0855 0.128 Uiso 1 1 d R A .
H46B H 0.2546 0.3992 0.0851 0.128 Uiso 1 1 d R . .
H46C H 0.2564 0.5218 0.1060 0.128 Uiso 1 1 d R . .
C47 C 0.2421(3) 0.4353(7) -0.0246(6) 0.095(4) Uani 1 1 d . . .
H47A H 0.2732 0.4360 -0.0144 0.143 Uiso 1 1 d R A .
H47B H 0.2261 0.4629 -0.0641 0.143 Uiso 1 1 d R . .
H47C H 0.2328 0.3611 -0.0225 0.143 Uiso 1 1 d R . .
S1A S 0.20270(8) -0.05403(18) 0.17081(8) 0.0673(6) Uani 1 1 d . . .
O1A O 0.2028(4) 0.0469(6) 0.1467(3) 0.126(4) Uani 1 1 d . . .
O2A O 0.16877(17) -0.1293(5) 0.1407(2) 0.0684(15) Uani 1 1 d . . .
O3A O 0.21697(18) -0.0521(6) 0.2323(2) 0.0782(19) Uani 1 1 d . . .
C1A C 0.2509(3) -0.1169(8) 0.1653(4) 0.079(3) Uani 1 1 d . . .
F1A F 0.2589(2) -0.2145(6) 0.1886(3) 0.1048(19) Uani 1 1 d . . .
F2A F 0.2862(2) -0.0600(6) 0.1883(3) 0.121(3) Uani 1 1 d . . .
F3A F 0.2379(3) -0.1280(7) 0.1064(3) 0.164(4) Uani 1 1 d . . .
Cl1S Cl 0.1393(7) 0.1663(19) 0.2838(9) 0.267(10) Uani 0.415(10) 1 d PDU . .
C2S C 0.1363(10) 0.126(3) 0.2212(5) 0.106(10) Uani 0.415(10) 1 d PD . .
H2S1 H 0.1665 0.1288 0.2255 0.128 Uiso 0.415(10) 1 calc PR . .
H2S2 H 0.1291 0.0478 0.2194 0.128 Uiso 0.415(10) 1 calc PR . .
Cl3S Cl 0.1069(2) 0.1709(10) 0.1557(4) 0.154(5) Uani 0.415(10) 1 d PD . .
Cl1T Cl 0.0396(6) 0.0959(12) -0.2570(6) 0.199(9) Uani 0.380(14) 1 d PD . .
C2T C 0.0000 0.032(4) -0.2500 0.20(4) Uani 0.380(14) 2 d SPDU . .
H2T H 0.0130 -0.0171 -0.2163 0.246 Uiso 0.380(14) 1 d PR . .
O1U O -0.0060(11) 0.136(3) 0.0979(13) 0.196(13) Uani 0.432(9) 1 d PU A 2
H1UA H 0.0225 0.1412 0.1076 0.235 Uiso 0.432(9) 1 d PR A 2
H1UB H -0.0173 0.2028 0.0932 0.235 Uiso 0.432(9) 1 d PR A 2

loop_
_atom_site_aniso_label
_atom_site_aniso_U_11
_atom_site_aniso_U_22
_atom_site_aniso_U_33
_atom_site_aniso_U_23
_atom_site_aniso_U_13
_atom_site_aniso_U_12
Cu1 0.0153(3) 0.0721(6) 0.0355(4) -0.0067(4) 0.0086(3) 0.0083(3)
N1 0.020(2) 0.056(3) 0.033(2) 0.004(2) 0.0096(19) 0.005(2)
O1 0.021(2) 0.138(5) 0.051(3) -0.037(3) 0.004(2) 0.023(3)
C2 0.030(3) 0.066(4) 0.034(3) 0.002(3) 0.014(2) 0.010(3)
C3 0.028(3) 0.051(4) 0.034(3) 0.004(3) 0.014(2) 0.006(3)
N4 0.022(2) 0.048(3) 0.036(3) 0.003(2) 0.010(2) 0.004(2)
C5 0.019(2) 0.049(3) 0.034(3) 0.009(2) 0.010(2) 0.008(2)
C6 0.028(3) 0.050(4) 0.045(3) -0.003(3) 0.011(3) 0.002(3)
N7 0.018(2) 0.048(3) 0.039(3) 0.003(2) 0.0100(19) 0.003(2)
C8 0.019(3) 0.048(4) 0.049(3) 0.004(3) 0.010(2) 0.003(2)
C9 0.027(3) 0.045(3) 0.042(3) 0.004(3) 0.012(2) 0.002(2)
N10 0.022(2) 0.035(3) 0.042(3) 0.007(2) 0.013(2) 0.0051(19)
C11 0.020(2) 0.047(3) 0.035(3) 0.009(2) 0.013(2) 0.007(2)
C12 0.023(3) 0.040(3) 0.053(4) 0.004(3) 0.018(3) 0.006(2)
C13 0.028(3) 0.111(7) 0.037(3) -0.009(4) 0.015(3) 0.002(4)
C14 0.042(4) 0.121(8) 0.063(5) -0.007(5) 0.027(4) -0.012(5)
C15 0.052(5) 0.183(12) 0.076(6) -0.008(7) 0.036(5) -0.020(7)
C16 0.036(5) 0.27(2) 0.071(7) -0.010(9) 0.031(5) 0.015(8)
C17 0.056(6) 0.185(13) 0.062(6) 0.005(7) 0.033(5) 0.036(7)
C18 0.045(4) 0.138(9) 0.048(4) -0.002(5) 0.019(3) 0.030(5)
C19 0.031(3) 0.077(5) 0.032(3) 0.002(3) 0.016(3) -0.001(3)
C20 0.050(4) 0.087(6) 0.040(4) -0.003(4) 0.019(3) -0.022(4)
C21 0.072(5) 0.106(7) 0.052(4) -0.015(4) 0.039(4) -0.029(5)
C22 0.059(5) 0.130(8) 0.061(5) -0.037(5) 0.037(4) -0.034(5)
C23 0.063(5) 0.074(5) 0.074(5) -0.017(4) 0.038(4) -0.020(4)
C24 0.054(4) 0.054(4) 0.050(4) -0.003(3) 0.027(3) -0.006(3)
C25 0.016(7) 0.066(12) 0.066(10) 0.010(8) 0.001(6) -0.005(6)
C26 0.026(6) 0.107(12) 0.066(8) 0.015(8) 0.016(6) -0.015(7)
C27 0.049(8) 0.082(11) 0.088(11) 0.009(9) 0.032(8) -0.016(7)
C28 0.029(7) 0.065(10) 0.108(15) 0.022(10) -0.003(8) -0.018(6)
C29 0.052(11) 0.078(13) 0.070(11) 0.001(9) 0.003(9) -0.022(10)
C30 0.032(6) 0.061(9) 0.065(8) -0.003(7) 0.017(6) -0.003(6)
C25' 0.028(10) 0.033(9) 0.036(8) 0.002(7) 0.019(7) 0.001(7)
C26' 0.028(7) 0.050(8) 0.036(7) 0.001(6) 0.016(6) 0.000(6)
C27' 0.023(6) 0.054(9) 0.048(8) 0.005(7) 0.011(6) -0.008(6)
C28' 0.047(13) 0.055(12) 0.059(13) 0.019(10) 0.011(11) 0.001(9)
C29' 0.044(10) 0.061(12) 0.086(15) -0.002(11) 0.015(10) -0.008(9)
C30' 0.023(7) 0.053(10) 0.078(12) 0.010(9) 0.024(8) 0.012(7)
C31 0.031(3) 0.050(4) 0.053(4) -0.001(3) 0.013(3) 0.000(3)
C32 0.084(7) 0.046(5) 0.088(6) 0.004(4) 0.007(5) 0.016(4)
C33 0.087(8) 0.066(6) 0.109(9) -0.013(6) 0.003(6) 0.012(5)
C34 0.086(7) 0.057(6) 0.154(12) -0.018(7) 0.066(8) 0.005(5)
C35 0.088(7) 0.115(9) 0.083(7) -0.026(6) 0.053(6) -0.014(7)
C36 0.083(6) 0.067(5) 0.080(6) -0.009(4) 0.052(5) 0.004(5)
C37 0.025(3) 0.054(4) 0.047(4) 0.014(3) 0.006(3) 0.008(3)
O38 0.0149(17) 0.043(2) 0.047(2) 0.0084(18) 0.0090(16) 0.0049(15)
C39 0.016(2) 0.043(3) 0.040(3) 0.001(2) 0.011(2) 0.007(2)
C40 0.025(3) 0.042(3) 0.044(3) 0.003(3) 0.020(2) 0.009(2)
C41 0.030(3) 0.052(4) 0.046(3) 0.013(3) 0.016(3) 0.010(3)
C42 0.038(3) 0.042(3) 0.054(4) 0.004(3) 0.022(3) 0.006(3)
S43 0.0454(9) 0.0389(8) 0.0656(10) 0.0045(7) 0.0397(8) 0.0043(7)
C44 0.047(4) 0.040(4) 0.133(8) 0.014(4) 0.065(5) 0.008(3)
C45 0.059(5) 0.045(4) 0.113(7) 0.011(4) 0.057(5) 0.000(3)
C46 0.028(4) 0.057(5) 0.165(10) 0.039(6) 0.034(5) 0.003(3)
C47 0.104(8) 0.046(4) 0.200(13) -0.007(6) 0.128(9) -0.002(5)
S1A 0.0773(14) 0.0679(13) 0.0419(10) 0.0024(8) 0.0113(9) -0.0332(11)
O1A 0.204(10) 0.078(5) 0.075(5) 0.018(4) 0.040(5) -0.041(5)
O2A 0.048(3) 0.064(3) 0.066(3) -0.002(3) -0.001(2) -0.012(3)
O3A 0.050(3) 0.130(5) 0.048(3) -0.006(3) 0.015(2) -0.036(3)
C1A 0.101(7) 0.083(6) 0.085(6) -0.028(5) 0.068(6) -0.052(6)
F1A 0.084(4) 0.107(5) 0.130(5) -0.008(4) 0.052(4) -0.015(3)
F2A 0.125(5) 0.138(6) 0.140(6) -0.065(5) 0.094(5) -0.075(5)
F3A 0.262(10) 0.176(7) 0.108(5) -0.077(5) 0.131(6) -0.140(8)
Cl1S 0.261(12) 0.284(12) 0.276(12) -0.014(7) 0.135(8) -0.002(7)
C2S 0.11(2) 0.13(2) 0.075(16) 0.020(16) 0.037(15) 0.028(19)
Cl3S 0.057(4) 0.220(12) 0.152(8) 0.073(8) 0.014(4) -0.017(5)
Cl1T 0.254(18) 0.170(13) 0.152(12) 0.091(10) 0.066(11) 0.039(11)
C2T 0.20(4) 0.20(4) 0.20(4) 0.000 0.085(17) 0.000
O1U 0.204(15) 0.196(15) 0.189(14) -0.006(8) 0.085(9) -0.002(8)

loop_
_atom_type_symbol
_atom_type_description
_atom_type_scat_dispersion_real
_atom_type_scat_dispersion_imag
_atom_type_scat_source
C C 0.0033 0.0016 'International Tables Vol C Tables 4.2.6.8 and 6.1.1.4'
H H 0.0000 0.0000 'International Tables Vol C Tables 4.2.6.8 and 6.1.1.4'
N N 0.0061 0.0033 'International Tables Vol C Tables 4.2.6.8 and 6.1.1.4'
O O 0.0106 0.0060 'International Tables Vol C Tables 4.2.6.8 and 6.1.1.4'
F F 0.0171 0.0103 'International Tables Vol C Tables 4.2.6.8 and 6.1.1.4'
S S 0.1246 0.1234 'International Tables Vol C Tables 4.2.6.8 and 6.1.1.4'
Cl Cl 0.1484 0.1585 'International Tables Vol C Tables 4.2.6.8 and 6.1.1.4'
Cu Cu 0.3201 1.2651 'International Tables Vol C Tables 4.2.6.8 and 6.1.1.4'

loop_
_geom_angle_atom_site_label_1
_geom_angle_atom_site_label_2
_geom_angle_atom_site_label_3
_geom_angle
_geom_angle_site_symmetry_1
_geom_angle_site_symmetry_3
O1 Cu1 N7 95.3(2) . .
O1 Cu1 N1 176.0(2) . .
N7 Cu1 N1 88.6(2) . .
O1 Cu1 O1 77.2(3) . 5_565
N7 Cu1 O1 167.2(2) . 5_565
N1 Cu1 O1 99.2(2) . 5_565
O1 Cu1 Cu1 39.23(17) . 5_565
N7 Cu1 Cu1 133.67(15) . 5_565
N1 Cu1 Cu1 137.07(16) . 5_565
O1 Cu1 Cu1 37.93(14) 5_565 5_565
C5 N1 C2 107.5(5) . .
C5 N1 Cu1 123.9(4) . .
C2 N1 Cu1 126.2(4) . .
C26' O1 Cu1 111.7(5) . .
C26' O1 Cu1 132.9(4) . 5_565
Cu1 O1 Cu1 102.8(3) . 5_565
N1 C2 C3 108.1(5) . .
N1 C2 C13 121.2(6) . .
C3 C2 C13 130.6(6) . .
C2 C3 N4 105.8(5) . .
C2 C3 C19 130.0(5) . .
N4 C3 C19 124.1(5) . .
C5 N4 C3 108.2(5) . .
C5 N4 C6 131.3(5) . .
C3 N4 C6 120.5(5) . .
N1 C5 N4 110.2(5) . .
N1 C5 C39 123.4(5) . .
N4 C5 C39 126.4(5) . .
N4 C6 H6A 109.6 . .
N4 C6 H6B 109.4 . .
H6A C6 H6B 109.5 . .
N4 C6 H6C 109.4 . .
H6A C6 H6C 109.5 . .
H6B C6 H6C 109.5 . .
C11 N7 C8 107.7(5) . .
C11 N7 Cu1 124.5(4) . .
C8 N7 Cu1 127.0(4) . .
C9 C8 N7 108.7(5) . .
C9 C8 C25' 130.1(7) . .
N7 C8 C25' 121.0(6) . .
C9 C8 C25 128.8(7) . .
N7 C8 C25 121.3(6) . .
C8 C9 N10 106.2(5) . .
C8 C9 C31 132.7(6) . .
N10 C9 C31 121.0(5) . .
C11 N10 C9 108.2(4) . .
C11 N10 C12 131.4(5) . .
C9 N10 C12 120.3(5) . .
N7 C11 N10 109.1(5) . .
N7 C11 C39 123.8(5) . .
N10 C11 C39 126.9(5) . .
N10 C12 H12A 109.5 . .
N10 C12 H12B 109.4 . .
H12A C12 H12B 109.5 . .
N10 C12 H12C 109.6 . .
H12A C12 H12C 109.5 . .
H12B C12 H12C 109.5 . .
C14 C13 C18 119.4(7) . .
C14 C13 C2 119.1(7) . .
C18 C13 C2 121.5(8) . .
C15 C14 C13 122.0(11) . .
C15 C14 H14 119.0 . .
C13 C14 H14 119.0 . .
C14 C15 C16 117.1(12) . .
C14 C15 H15 121.4 . .
C16 C15 H15 121.4 . .
C17 C16 C15 122.2(10) . .
C17 C16 H16 118.9 . .
C15 C16 H16 118.9 . .
C16 C17 C18 120.9(12) . .
C16 C17 H17 119.5 . .
C18 C17 H17 119.5 . .
C17 C18 C13 118.4(11) . .
C17 C18 H18 120.8 . .
C13 C18 H18 120.8 . .
C24 C19 C20 120.1(7) . .
C24 C19 C3 121.4(6) . .
C20 C19 C3 118.5(7) . .
C19 C20 C21 118.1(8) . .
C19 C20 H20 121.0 . .
C21 C20 H20 121.0 . .
C22 C21 C20 121.5(8) . .
C22 C21 H21 119.3 . .
C20 C21 H21 119.3 . .
C21 C22 C23 120.2(8) . .
C21 C22 H22 119.9 . .
C23 C22 H22 119.9 . .
C24 C23 C22 119.3(8) . .
C24 C23 H23 120.3 . .
C22 C23 H23 120.3 . .
C23 C24 C19 120.7(7) . .
C23 C24 H24 119.7 . .
C19 C24 H24 119.7 . .
C26 C25 C30 119.9(4) . .
C26 C25 C8 120.8(7) . .
C30 C25 C8 118.9(7) . .
C25 C26 C27 120.1(4) . .
C25 C26 H26 119.9 . .
C27 C26 H26 119.9 . .
C28 C27 C26 119.9(4) . .
C28 C27 H27 120.0 . .
C26 C27 H27 120.0 . .
C29 C28 C27 120.0(4) . .
C29 C28 H28 120.0 . .
C27 C28 H28 120.0 . .
C30 C29 C28 120.0(4) . .
C30 C29 H29 120.0 . .
C28 C29 H29 120.0 . .
C29 C30 C25 120.0(4) . .
C29 C30 H30 120.0 . .
C25 C30 H30 120.0 . .
C30' C25' C26' 119.9(4) . .
C30' C25' C8 115.7(7) . .
C26' C25' C8 124.4(7) . .
C25' C26' C27' 119.9(4) . .
C25' C26' O1 121.8(6) . .
C27' C26' O1 117.9(6) . .
C28' C27' C26' 120.1(4) . .
C28' C27' H27' 120.0 . .
C26' C27' H27' 120.0 . .
C27' C28' C29' 120.0(4) . .
C27' C28' H28' 120.0 . .
C29' C28' H28' 120.0 . .
C30' C29' C28' 119.8(4) . .
C30' C29' H29' 120.1 . .
C28' C29' H29' 120.1 . .
C25' C30' C29' 120.2(4) . .
C25' C30' H30' 119.9 . .
C29' C30' H30' 119.9 . .
C36 C31 C32 118.5(8) . .
C36 C31 C9 121.3(7) . .
C32 C31 C9 120.2(7) . .
C33 C32 C31 121.1(10) . .
C33 C32 H32 119.4 . .
C31 C32 H32 119.4 . .
C34 C33 C32 122.1(11) . .
C34 C33 H33 119.0 . .
C32 C33 H33 119.0 . .
C33 C34 C35 119.4(10) . .
C33 C34 H34 120.3 . .
C35 C34 H34 120.3 . .
C34 C35 C36 120.4(10) . .
C34 C35 H35 119.8 . .
C36 C35 H35 119.8 . .
C31 C36 C35 118.0(9) . .
C31 C36 H36 121.0 . .
C35 C36 H36 121.0 . .
O38 C37 H37A 109.6 . .
O38 C37 H37B 109.5 . .
H37A C37 H37B 109.5 . .
O38 C37 H37C 109.3 . .
H37A C37 H37C 109.5 . .
H37B C37 H37C 109.5 . .
C39 O38 C37 114.7(4) . .
O38 C39 C11 109.7(4) . .
O38 C39 C5 109.2(4) . .
C11 C39 C5 111.3(4) . .
O38 C39 C40 105.9(4) . .
C11 C39 C40 110.1(5) . .
C5 C39 C40 110.5(4) . .
C42 C40 C41 108.0(5) . .
C42 C40 C39 112.6(5) . .
C41 C40 C39 110.0(5) . .
C42 C40 S43 113.0(4) . .
C41 C40 S43 101.6(4) . .
C39 C40 S43 111.0(4) . .
C40 C41 H41A 109.5 . .
C40 C41 H41B 109.4 . .
H41A C41 H41B 109.5 . .
C40 C41 H41C 109.5 . .
H41A C41 H41C 109.5 . .
H41B C41 H41C 109.5 . .
C40 C42 H42A 109.5 . .
C40 C42 H42B 109.3 . .
H42A C42 H42B 109.5 . .
C40 C42 H42C 109.6 . .
H42A C42 H42C 109.5 . .
H42B C42 H42C 109.5 . .
C40 S43 C44 114.2(4) . .
C46 C44 C45 111.0(8) . .
C46 C44 C47 109.5(8) . .
C45 C44 C47 109.0(7) . .
C46 C44 S43 115.3(5) . .
C45 C44 S43 111.0(5) . .
C47 C44 S43 100.3(6) . .
C44 C45 H45A 109.7 . .
C44 C45 H45B 109.2 . .
H45A C45 H45B 109.5 . .
C44 C45 H45C 109.5 . .
H45A C45 H45C 109.5 . .
H45B C45 H45C 109.5 . .
C44 C46 H46A 109.2 . .
C44 C46 H46B 109.5 . .
H46A C46 H46B 109.5 . .
C44 C46 H46C 109.7 . .
H46A C46 H46C 109.5 . .
H46B C46 H46C 109.5 . .
C44 C47 H47A 109.6 . .
C44 C47 H47B 109.4 . .
H47A C47 H47B 109.5 . .
C44 C47 H47C 109.5 . .
H47A C47 H47C 109.5 . .
H47B C47 H47C 109.5 . .
O1A S1A O2A 120.0(5) . .
O1A S1A O3A 114.0(5) . .
O2A S1A O3A 114.8(4) . .
O1A S1A C1A 99.7(6) . .
O2A S1A C1A 103.0(4) . .
O3A S1A C1A 101.1(4) . .
F2A C1A F1A 108.6(10) . .
F2A C1A F3A 110.4(7) . .
F1A C1A F3A 108.0(8) . .
F2A C1A S1A 114.6(7) . .
F1A C1A S1A 111.2(5) . .
F3A C1A S1A 103.9(8) . .
Cl3S C2S Cl1S 130(2) . .
Cl3S C2S H2S1 104.7 . .
Cl1S C2S H2S1 104.7 . .
Cl3S C2S H2S2 104.7 . .
Cl1S C2S H2S2 104.7 . .
H2S1 C2S H2S2 105.7 . .
Cl1T C2T Cl1T 122(3) 2_554 .
Cl1T C2T H2T 106.3 2_554 .
Cl1T C2T H2T 108.0 . .
H1UA O1U H1UB 108.5 . .

loop_
_geom_bond_atom_site_label_1
_geom_bond_atom_site_label_2
_geom_bond_distance
_geom_bond_site_symmetry_2
Cu1 O1 1.898(5) .
Cu1 N7 1.921(5) .
Cu1 N1 1.927(5) .
Cu1 O1 1.952(5) 5_565
Cu1 Cu1 3.0098(14) 5_565
N1 C5 1.327(7) .
N1 C2 1.372(8) .
O1 C26' 1.640(11) .
O1 Cu1 1.952(5) 5_565
C2 C3 1.381(9) .
C2 C13 1.466(9) .
C3 N4 1.382(7) .
C3 C19 1.488(9) .
N4 C5 1.337(8) .
N4 C6 1.484(7) .
C5 C39 1.552(8) .
C6 H6A 0.9800 .
C6 H6B 0.9800 .
C6 H6C 0.9800 .
N7 C11 1.346(7) .
N7 C8 1.374(8) .
C8 C9 1.365(8) .
C8 C25' 1.477(10) .
C8 C25 1.514(9) .
C9 N10 1.392(8) .
C9 C31 1.473(9) .
N10 C11 1.350(7) .
N10 C12 1.467(7) .
C11 C39 1.537(8) .
C12 H12A 0.9800 .
C12 H12B 0.9800 .
C12 H12C 0.9800 .
C13 C14 1.387(13) .
C13 C18 1.394(12) .
C14 C15 1.364(12) .
C14 H14 0.9500 .
C15 C16 1.40(2) .
C15 H15 0.9500 .
C16 C17 1.33(2) .
C16 H16 0.9500 .
C17 C18 1.390(13) .
C17 H17 0.9500 .
C18 H18 0.9500 .
C19 C24 1.368(10) .
C19 C20 1.386(9) .
C20 C21 1.397(11) .
C20 H20 0.9500 .
C21 C22 1.329(13) .
C21 H21 0.9500 .
C22 C23 1.392(12) .
C22 H22 0.9500 .
C23 C24 1.366(10) .
C23 H23 0.9500 .
C24 H24 0.9500 .
C25 C26 1.383(5) .
C25 C30 1.383(5) .
C26 C27 1.383(5) .
C26 H26 0.9500 .
C27 C28 1.383(5) .
C27 H27 0.9500 .
C28 C29 1.383(5) .
C28 H28 0.9500 .
C29 C30 1.382(5) .
C29 H29 0.9500 .
C30 H30 0.9500 .
C25' C30' 1.382(5) .
C25' C26' 1.383(5) .
C26' C27' 1.383(5) .
C27' C28' 1.382(5) .
C27' H27' 0.9500 .
C28' C29' 1.383(5) .
C28' H28' 0.9500 .
C29' C30' 1.382(5) .
C29' H29' 0.9500 .
C30' H30' 0.9500 .
C31 C36 1.362(11) .
C31 C32 1.386(11) .
C32 C33 1.364(15) .
C32 H32 0.9500 .
C33 C34 1.302(16) .
C33 H33 0.9500 .
C34 C35 1.366(16) .
C34 H34 0.9500 .
C35 C36 1.442(14) .
C35 H35 0.9500 .
C36 H36 0.9500 .
C37 O38 1.469(7) .
C37 H37A 0.9800 .
C37 H37B 0.9800 .
C37 H37C 0.9800 .
O38 C39 1.413(6) .
C39 C40 1.589(8) .
C40 C42 1.517(9) .
C40 C41 1.551(8) .
C40 S43 1.841(6) .
C41 H41A 0.9800 .
C41 H41B 0.9800 .
C41 H41C 0.9800 .
C42 H42A 0.9800 .
C42 H42B 0.9800 .
C42 H42C 0.9800 .
S43 C44 1.858(7) .
C44 C46 1.507(14) .
C44 C45 1.528(10) .
C44 C47 1.541(12) .
C45 H45A 0.9800 .
C45 H45B 0.9800 .
C45 H45C 0.9800 .
C46 H46A 0.9800 .
C46 H46B 0.9800 .
C46 H46C 0.9800 .
C47 H47A 0.9800 .
C47 H47B 0.9800 .
C47 H47C 0.9800 .
S1A O1A 1.393(7) .
S1A O2A 1.428(5) .
S1A O3A 1.436(6) .
S1A C1A 1.879(11) .
C1A F2A 1.298(10) .
C1A F1A 1.321(12) .
C1A F3A 1.385(11) .
Cl1S C2S 1.641(16) .
C2S Cl3S 1.640(16) .
C2S H2S1 0.9900 .
C2S H2S2 0.9900 .
Cl1T C2T 1.642(16) .
C2T Cl1T 1.642(16) 2_554
C2T H2T 0.9899 .
O1U H1UA 0.9000 .
O1U H1UB 0.8999 .

loop_
_geom_hbond_atom_site_label_D
_geom_hbond_atom_site_label_H
_geom_hbond_atom_site_label_A
_geom_hbond_distance_DH
_geom_hbond_distance_HA
_geom_hbond_distance_DA
_geom_hbond_angle_DHA
O1U H1UA Cl3S 0.90 2.63 3.52(4) 168.6

loop_
_geom_torsion_atom_site_label_1
_geom_torsion_atom_site_label_2
_geom_torsion_atom_site_label_3
_geom_torsion_atom_site_label_4
_geom_torsion
_geom_torsion_site_symmetry_1
_geom_torsion_site_symmetry_4
N7 Cu1 N1 C5 45.1(5) . .
O1 Cu1 N1 C5 -124.7(5) 5_565 .
Cu1 Cu1 N1 C5 -126.1(4) 5_565 .
N7 Cu1 N1 C2 -155.0(6) . .
O1 Cu1 N1 C2 35.2(6) 5_565 .
Cu1 Cu1 N1 C2 33.9(6) 5_565 .
N7 Cu1 O1 C26' 43.1(5) . .
O1 Cu1 O1 C26' -147.3(6) 5_565 .
Cu1 Cu1 O1 C26' -147.3(6) 5_565 .
N7 Cu1 O1 Cu1 -169.5(3) . 5_565
O1 Cu1 O1 Cu1 0.0 5_565 5_565
C5 N1 C2 C3 3.1(7) . .
Cu1 N1 C2 C3 -159.5(4) . .
C5 N1 C2 C13 -175.8(6) . .
Cu1 N1 C2 C13 21.6(9) . .
N1 C2 C3 N4 -2.1(7) . .
C13 C2 C3 N4 176.6(7) . .
N1 C2 C3 C19 179.1(6) . .
C13 C2 C3 C19 -2.2(13) . .
C2 C3 N4 C5 0.3(7) . .
C19 C3 N4 C5 179.2(6) . .
C2 C3 N4 C6 -177.9(5) . .
C19 C3 N4 C6 1.0(9) . .
C2 N1 C5 N4 -2.9(7) . .
Cu1 N1 C5 N4 160.2(4) . .
C2 N1 C5 C39 177.3(5) . .
Cu1 N1 C5 C39 -19.6(8) . .
C3 N4 C5 N1 1.6(7) . .
C6 N4 C5 N1 179.6(6) . .
C3 N4 C5 C39 -178.6(5) . .
C6 N4 C5 C39 -0.6(10) . .
O1 Cu1 N7 C11 143.8(5) . .
N1 Cu1 N7 C11 -37.0(5) . .
O1 Cu1 N7 C11 90.7(11) 5_565 .
Cu1 Cu1 N7 C11 134.6(4) 5_565 .
O1 Cu1 N7 C8 -25.5(5) . .
N1 Cu1 N7 C8 153.7(5) . .
O1 Cu1 N7 C8 -78.6(12) 5_565 .
Cu1 Cu1 N7 C8 -34.6(6) 5_565 .
C11 N7 C8 C9 0.3(7) . .
Cu1 N7 C8 C9 171.0(4) . .
C11 N7 C8 C25' -174.3(8) . .
Cu1 N7 C8 C25' -3.6(10) . .
C11 N7 C8 C25 168.7(7) . .
Cu1 N7 C8 C25 -20.6(9) . .
N7 C8 C9 N10 -0.1(7) . .
C25' C8 C9 N10 173.8(9) . .
C25 C8 C9 N10 -167.4(7) . .
N7 C8 C9 C31 -178.2(6) . .
C25' C8 C9 C31 -4.3(13) . .
C25 C8 C9 C31 14.6(12) . .
C8 C9 N10 C11 -0.1(6) . .
C31 C9 N10 C11 178.3(5) . .
C8 C9 N10 C12 177.7(5) . .
C31 C9 N10 C12 -4.0(8) . .
C8 N7 C11 N10 -0.3(6) . .
Cu1 N7 C11 N10 -171.4(4) . .
C8 N7 C11 C39 174.9(5) . .
Cu1 N7 C11 C39 3.9(8) . .
C9 N10 C11 N7 0.3(6) . .
C12 N10 C11 N7 -177.2(5) . .
C9 N10 C11 C39 -174.8(5) . .
C12 N10 C11 C39 7.7(9) . .
N1 C2 C13 C14 44.3(10) . .
C3 C2 C13 C14 -134.3(8) . .
N1 C2 C13 C18 -135.0(7) . .
C3 C2 C13 C18 46.4(11) . .
C18 C13 C14 C15 2.4(13) . .
C2 C13 C14 C15 -176.9(8) . .
C13 C14 C15 C16 -0.6(15) . .
C14 C15 C16 C17 -1.3(17) . .
C15 C16 C17 C18 1.5(18) . .
C16 C17 C18 C13 0.3(14) . .
C14 C13 C18 C17 -2.2(12) . .
C2 C13 C18 C17 177.1(7) . .
C2 C3 C19 C24 -120.4(8) . .
N4 C3 C19 C24 61.0(9) . .
C2 C3 C19 C20 59.4(10) . .
N4 C3 C19 C20 -119.2(7) . .
C24 C19 C20 C21 1.5(11) . .
C3 C19 C20 C21 -178.2(7) . .
C19 C20 C21 C22 -3.5(13) . .
C20 C21 C22 C23 3.9(15) . .
C21 C22 C23 C24 -2.4(14) . .
C22 C23 C24 C19 0.6(13) . .
C20 C19 C24 C23 -0.2(11) . .
C3 C19 C24 C23 179.6(7) . .
C9 C8 C25 C26 124.1(8) . .
N7 C8 C25 C26 -41.7(10) . .
C25' C8 C25 C26 -135(3) . .
C9 C8 C25 C30 -63.4(11) . .
N7 C8 C25 C30 130.8(7) . .
C25' C8 C25 C30 38(2) . .
C30 C25 C26 C27 0.0(2) . .
C8 C25 C26 C27 172.4(10) . .
C25 C26 C27 C28 0.0(2) . .
C26 C27 C28 C29 0.1(5) . .
C27 C28 C29 C30 0.0(7) . .
C28 C29 C30 C25 -0.1(7) . .
C26 C25 C30 C29 0.1(5) . .
C8 C25 C30 C29 -172.5(10) . .
C9 C8 C25' C30' 25.7(13) . .
N7 C8 C25' C30' -161.0(7) . .
C25 C8 C25' C30' -65(3) . .
C9 C8 C25' C26' -156.4(7) . .
N7 C8 C25' C26' 16.9(13) . .
C25 C8 C25' C26' 113(3) . .
C30' C25' C26' C27' -0.1(2) . .
C8 C25' C26' C27' -177.9(12) . .
C30' C25' C26' O1 -172.9(10) . .
C8 C25' C26' O1 9.2(11) . .
Cu1 O1 C26' C25' -43.4(8) . .
Cu1 O1 C26' C25' -177.5(6) 5_565 .
Cu1 O1 C26' C27' 143.6(6) . .
Cu1 O1 C26' C27' 9.5(11) 5_565 .
C25' C26' C27' C28' -0.1(2) . .
O1 C26' C27' C28' 173.1(9) . .
C26' C27' C28' C29' 0.1(5) . .
C27' C28' C29' C30' 0.0(7) . .
C26' C25' C30' C29' 0.2(5) . .
C8 C25' C30' C29' 178.2(11) . .
C28' C29' C30' C25' -0.1(7) . .
C8 C9 C31 C36 73.8(10) . .
N10 C9 C31 C36 -104.1(8) . .
C8 C9 C31 C32 -108.3(9) . .
N10 C9 C31 C32 73.8(9) . .
C36 C31 C32 C33 0.1(14) . .
C9 C31 C32 C33 -177.8(9) . .
C31 C32 C33 C34 -4.7(19) . .
C32 C33 C34 C35 7.6(19) . .
C33 C34 C35 C36 -6.0(17) . .
C32 C31 C36 C35 1.3(12) . .
C9 C31 C36 C35 179.2(7) . .
C34 C35 C36 C31 1.5(14) . .
C37 O38 C39 C11 -62.2(6) . .
C37 O38 C39 C5 59.9(6) . .
C37 O38 C39 C40 179.0(5) . .
N7 C11 C39 O38 154.8(5) . .
N10 C11 C39 O38 -30.8(8) . .
N7 C11 C39 C5 33.9(7) . .
N10 C11 C39 C5 -151.7(5) . .
N7 C11 C39 C40 -89.0(6) . .
N10 C11 C39 C40 85.5(6) . .
N1 C5 C39 O38 -146.8(5) . .
N4 C5 C39 O38 33.4(8) . .
N1 C5 C39 C11 -25.6(8) . .
N4 C5 C39 C11 154.6(5) . .
N1 C5 C39 C40 97.1(6) . .
N4 C5 C39 C40 -82.7(7) . .
O38 C39 C40 C42 -66.3(6) . .
C11 C39 C40 C42 175.1(4) . .
C5 C39 C40 C42 51.8(6) . .
O38 C39 C40 C41 173.2(5) . .
C11 C39 C40 C41 54.6(6) . .
C5 C39 C40 C41 -68.7(6) . .
O38 C39 C40 S43 61.5(5) . .
C11 C39 C40 S43 -57.0(5) . .
C5 C39 C40 S43 179.7(4) . .
C42 C40 S43 C44 31.1(5) . .
C41 C40 S43 C44 146.6(4) . .
C39 C40 S43 C44 -96.5(5) . .
C40 S43 C44 C46 54.4(7) . .
C40 S43 C44 C45 -72.9(7) . .
C40 S43 C44 C47 171.9(5) . .
O1A S1A C1A F2A 53.5(9) . .
O2A S1A C1A F2A 177.6(7) . .
O3A S1A C1A F2A -63.5(8) . .
O1A S1A C1A F1A 177.1(7) . .
O2A S1A C1A F1A -58.9(7) . .
O3A S1A C1A F1A 60.0(7) . .
O1A S1A C1A F3A -67.0(6) . .
O2A S1A C1A F3A 57.1(6) . .
O3A S1A C1A F3A 176.0(6) . .
